data_4073889
loop_
_publ_author_name
'Tanabiki, Masao'
'Sunada, Yusuke'
'Nagashima, Hideo'

_publ_section_title
;
 A Bis-[C(trimethylsilyl)-N-arylimino]dimethylsilane,
 Me3Si(CNAr)SiMe2(CNAr)SiMe3(Ar = 2,6-xylyl), as a New \b-Diimine
 Ligand&#x2016;
;
_journal_issue 24
_journal_name_full Organometallics
_journal_page_first 6055
_journal_paper_doi 10.1021/om700711r
_journal_volume 26
_journal_year 2007
_chemical_formula_moiety 'C23 H24 Br2 Co N2 O '
_chemical_formula_sum 'C23 H24 Br2 Co N2 O'
_chemical_formula_weight 563.20
_space_group_IT_number 14
_symmetry_cell_setting monoclinic
_symmetry_Int_Tables_number 14
_symmetry_space_group_name_Hall '-P 2ybc'
_symmetry_space_group_name_H-M 'P 1 21/c 1'
_cell_angle_alpha 90.0000
_cell_angle_beta 94.069(3)
_cell_angle_gamma 90.0000
_cell_formula_units_Z 4
_cell_length_a 10.929(3)
_cell_length_b 14.795(3)
_cell_length_c 14.310(3)
_cell_measurement_reflns_used 6157
_cell_measurement_temperature 123.1
_cell_measurement_theta_max 27.5
_cell_measurement_theta_min 3.1
_cell_volume 2308.0(9)
_computing_cell_refinement CrystalClear
_computing_data_collection CrystalClear
_computing_data_reduction CrystalStructure
_computing_publication_material 'CrystalStructure 3.8'
_computing_structure_refinement CRYSTALS
_computing_structure_solution SIR97
_diffrn_detector_area_resol_mean 7.31
_diffrn_measured_fraction_theta_full 0.969
_diffrn_measured_fraction_theta_max 0.969
_diffrn_measurement_device_type 'Rigaku Saturn'
_diffrn_measurement_method \w
_diffrn_radiation_type 'Mo K\a'
_diffrn_radiation_wavelength 0.71070
_diffrn_reflns_av_R_equivalents 0.036
_diffrn_reflns_limit_h_max 14
_diffrn_reflns_limit_h_min -14
_diffrn_reflns_limit_k_max 19
_diffrn_reflns_limit_k_min -13
_diffrn_reflns_limit_l_max 18
_diffrn_reflns_limit_l_min -18
_diffrn_reflns_number 18282
_diffrn_reflns_theta_full 27.48
_diffrn_reflns_theta_max 27.48
_exptl_absorpt_coefficient_mu 4.233
_exptl_absorpt_correction_T_max 0.919
_exptl_absorpt_correction_T_min 0.715
_exptl_absorpt_correction_type multi-scan
_exptl_absorpt_process_details 'Jacobson, R. (1998) Private communication'
_exptl_crystal_colour green
_exptl_crystal_density_diffrn 1.621
_exptl_crystal_density_method 'not measured'
_exptl_crystal_description platelet
_exptl_crystal_F_000 1124.00
_exptl_crystal_size_max 0.16
_exptl_crystal_size_mid 0.04
_exptl_crystal_size_min 0.02
_refine_diff_density_max 1.30
_refine_diff_density_min -0.98
_refine_ls_extinction_method none
_refine_ls_goodness_of_fit_ref 1.000
_refine_ls_hydrogen_treatment refall
_refine_ls_number_parameters 266
_refine_ls_number_reflns 5127
_refine_ls_R_factor_gt 0.0428
_refine_ls_shift/su_max 0.0000
_refine_ls_structure_factor_coef Fsqd
_refine_ls_weighting_details 'w = 1/[0.0018Fo^2^ + 1.0000\s(Fo^2^)]/(4Fo^2^)'
_refine_ls_weighting_scheme calc
_refine_ls_wR_factor_ref 0.1373
_reflns_number_gt 3949
_reflns_number_total 5127
_reflns_threshold_expression F^2^>2.0\s(F^2^)
_cod_data_source_file om700711r-file001.cif
_cod_data_source_block '_(N-N)CoBr2'
_cod_original_formula_sum 'C23 H24 Br2 Co N2 O '
_cod_database_code 4073889

loop_
_symmetry_equiv_pos_site_id
_symmetry_equiv_pos_as_xyz
1 +X,+Y,+Z
2 -X,1/2+Y,1/2-Z
3 -X,-Y,-Z
4 +X,1/2-Y,1/2+Z

loop_
_atom_site_label
_atom_site_type_symbol
_atom_site_fract_x
_atom_site_fract_y
_atom_site_fract_z
_atom_site_U_iso_or_equiv
_atom_site_adp_type
_atom_site_occupancy
_atom_site_symmetry_multiplicity
_atom_site_calc_flag
_atom_site_refinement_flags
Br(1) Br 0.39765(4) 0.39354(3) 0.06683(3) 0.03540(12) Uani 1.00 1 d .
Br(2) Br 0.28767(4) 0.46292(3) 0.30783(3) 0.03798(12) Uani 1.00 1 d .
Co(1) Co 0.37771(5) 0.34728(3) 0.22256(3) 0.02358(12) Uani 1.00 1 d .
O(1) O 0.1057(11) 0.6205(8) 0.0038(8) 0.102(3) Uiso 0.50 1 d P
N(1) N 0.3150(2) 0.21839(19) 0.2419(2) 0.0222(7) Uani 1.00 1 d .
N(2) N 0.5319(2) 0.2887(2) 0.2871(2) 0.0222(6) Uani 1.00 1 d .
C(1) C 0.3933(3) 0.1653(2) 0.2833(2) 0.0222(8) Uani 1.00 1 d .
C(2) C 0.5181(3) 0.2062(2) 0.3124(2) 0.0218(8) Uani 1.00 1 d .
C(3) C 0.3731(3) 0.0669(2) 0.3010(2) 0.0307(9) Uani 1.00 1 d .
C(4) C 0.6122(3) 0.1498(2) 0.3636(2) 0.0302(9) Uani 1.00 1 d .
C(5) C 0.1959(3) 0.1869(2) 0.2063(2) 0.0216(8) Uani 1.00 1 d .
C(6) C 0.1835(3) 0.1558(2) 0.1137(2) 0.0254(8) Uani 1.00 1 d .
C(7) C 0.0665(3) 0.1309(2) 0.0771(2) 0.0310(9) Uani 1.00 1 d .
C(8) C -0.0321(3) 0.1337(2) 0.1328(3) 0.0352(10) Uani 1.00 1 d .
C(9) C -0.0161(3) 0.1627(2) 0.2252(3) 0.0339(10) Uani 1.00 1 d .
C(10) C 0.0981(3) 0.1907(2) 0.2632(2) 0.0305(9) Uani 1.00 1 d .
C(11) C 0.2927(3) 0.1474(2) 0.0561(2) 0.0298(9) Uani 1.00 1 d .
C(12) C 0.1158(4) 0.2240(3) 0.3630(3) 0.0404(11) Uani 1.00 1 d .
C(13) C 0.6500(3) 0.3315(2) 0.3029(2) 0.0238(8) Uani 1.00 1 d .
C(14) C 0.7315(3) 0.3251(2) 0.2330(3) 0.0308(9) Uani 1.00 1 d .
C(15) C 0.8449(3) 0.3689(2) 0.2482(3) 0.0351(10) Uani 1.00 1 d .
C(16) C 0.8731(3) 0.4161(2) 0.3301(3) 0.0372(10) Uani 1.00 1 d .
C(17) C 0.7907(3) 0.4210(2) 0.3975(3) 0.0327(9) Uani 1.00 1 d .
C(18) C 0.6765(3) 0.3795(2) 0.3862(2) 0.0261(8) Uani 1.00 1 d .
C(19) C 0.6998(3) 0.2712(3) 0.1451(2) 0.0378(11) Uani 1.00 1 d .
C(20) C 0.5852(4) 0.3848(2) 0.4598(2) 0.0359(10) Uani 1.00 1 d .
C(21) C 0.0386(11) 0.5565(8) 0.0000(8) 0.060(2) Uiso 0.50 1 d P
C(22) C 0.0530(11) 0.4931(9) 0.0787(8) 0.058(2) Uiso 0.50 1 d P
C(23) C -0.0571(17) 0.5574(14) -0.0721(13) 0.100(5) Uiso 0.50 1 d P
H(1) H 0.4328 0.0322 0.2719 0.036 Uiso 1.00 1 c R
H(2) H 0.2935 0.0502 0.2760 0.036 Uiso 1.00 1 c R
H(3) H 0.3799 0.0559 0.3666 0.036 Uiso 1.00 1 c R
H(4) H 0.5806 0.1255 0.4184 0.036 Uiso 1.00 1 c R
H(5) H 0.6821 0.1860 0.3808 0.036 Uiso 1.00 1 c R
H(6) H 0.6351 0.1019 0.3242 0.036 Uiso 1.00 1 c R
H(7) H 0.0543 0.1120 0.0137 0.036 Uiso 1.00 1 c R
H(8) H -0.1112 0.1160 0.1074 0.042 Uiso 1.00 1 c R
H(9) H -0.0842 0.1631 0.2629 0.041 Uiso 1.00 1 c R
H(10) H 0.3512 0.1073 0.0859 0.036 Uiso 1.00 1 c R
H(11) H 0.2669 0.1247 -0.0042 0.036 Uiso 1.00 1 c R
H(12) H 0.3289 0.2053 0.0500 0.036 Uiso 1.00 1 c R
H(13) H 0.1397 0.2858 0.3641 0.049 Uiso 1.00 1 c R
H(14) H 0.0409 0.2175 0.3922 0.049 Uiso 1.00 1 c R
H(15) H 0.1777 0.1888 0.3957 0.049 Uiso 1.00 1 c R
H(16) H 0.9026 0.3659 0.2017 0.042 Uiso 1.00 1 c R
H(17) H 0.9509 0.4446 0.3401 0.044 Uiso 1.00 1 c R
H(18) H 0.8114 0.4540 0.4533 0.038 Uiso 1.00 1 c R
H(19) H 0.7683 0.2691 0.1078 0.046 Uiso 1.00 1 c R
H(20) H 0.6780 0.2115 0.1618 0.046 Uiso 1.00 1 c R
H(21) H 0.6325 0.2990 0.1105 0.046 Uiso 1.00 1 c R
H(22) H 0.5637 0.3259 0.4792 0.042 Uiso 1.00 1 c R
H(23) H 0.6203 0.4176 0.5121 0.043 Uiso 1.00 1 c R
H(24) H 0.5139 0.4153 0.4345 0.042 Uiso 1.00 1 c R

loop_
_atom_site_aniso_label
_atom_site_aniso_U_11
_atom_site_aniso_U_22
_atom_site_aniso_U_33
_atom_site_aniso_U_12
_atom_site_aniso_U_13
_atom_site_aniso_U_23
Br(1) 0.0498(2) 0.0304(2) 0.0261(2) 0.00078(17) 0.00391(18) 0.00425(15)
Br(2) 0.0576(3) 0.0291(2) 0.0276(2) 0.01355(18) 0.00521(19) 0.00047(15)
Co(1) 0.0284(2) 0.0184(2) 0.0235(2) 0.00061(19) -0.0020(2) 0.00107(18)
N(1) 0.0275(15) 0.0194(13) 0.0198(13) 0.0004(11) 0.0010(11) -0.0023(11)
N(2) 0.0230(14) 0.0194(13) 0.0233(14) -0.0003(11) -0.0038(11) 0.0020(11)
C(1) 0.0266(17) 0.0191(16) 0.0209(16) -0.0025(13) 0.0018(13) -0.0033(13)
C(2) 0.0246(17) 0.0220(16) 0.0187(15) 0.0032(13) 0.0013(13) -0.0025(12)
C(3) 0.0331(19) 0.0220(17) 0.036(2) -0.0055(15) -0.0062(16) 0.0049(15)
C(4) 0.032(2) 0.0218(17) 0.036(2) 0.0021(15) -0.0021(16) 0.0009(15)
C(5) 0.0190(15) 0.0211(16) 0.0245(16) -0.0023(13) -0.0008(13) -0.0012(13)
C(6) 0.0310(19) 0.0190(16) 0.0255(17) 0.0012(14) -0.0033(15) 0.0019(13)
C(7) 0.032(2) 0.0256(18) 0.034(2) 0.0006(15) -0.0120(16) -0.0019(15)
C(8) 0.0277(19) 0.0278(19) 0.048(2) -0.0014(16) -0.0088(17) -0.0070(18)
C(9) 0.0256(19) 0.034(2) 0.042(2) 0.0031(16) 0.0036(17) -0.0070(17)
C(10) 0.035(2) 0.0233(18) 0.0327(19) -0.0020(15) 0.0022(16) -0.0012(15)
C(11) 0.034(2) 0.0317(19) 0.0234(17) -0.0037(16) 0.0013(15) -0.0065(15)
C(12) 0.042(2) 0.044(2) 0.036(2) 0.001(2) 0.0087(19) -0.0090(19)
C(13) 0.0261(17) 0.0162(15) 0.0278(17) -0.0010(13) -0.0062(14) 0.0016(13)
C(14) 0.0303(19) 0.0228(17) 0.039(2) 0.0004(15) 0.0019(16) -0.0002(16)
C(15) 0.028(2) 0.030(2) 0.048(2) 0.0003(16) 0.0056(18) 0.0038(18)
C(16) 0.031(2) 0.0271(19) 0.052(2) -0.0020(16) -0.0076(19) 0.0046(18)
C(17) 0.036(2) 0.0217(17) 0.038(2) -0.0031(16) -0.0118(17) 0.0001(15)
C(18) 0.0325(19) 0.0196(16) 0.0246(17) 0.0021(14) -0.0087(15) 0.0033(13)
C(19) 0.030(2) 0.051(2) 0.033(2) 0.0048(19) 0.0076(17) -0.0119(19)
C(20) 0.048(2) 0.034(2) 0.0248(18) 0.0010(18) -0.0067(17) -0.0020(16)

loop_
_atom_type_symbol
_atom_type_description
_atom_type_scat_dispersion_real
_atom_type_scat_dispersion_imag
_atom_type_scat_source
C C 0.003 0.002
;
International Tables for Crystallography
(1992, Vol. C, Tables 4.2.6.8 and 6.1.1.4)
;
H H 0.000 0.000
;
International Tables for Crystallography
(1992, Vol. C, Table 6.1.1.4)
;
N N 0.006 0.003
;
International Tables for Crystallography
(1992, Vol. C, Tables 4.2.6.8 and 6.1.1.4)
;
Co Co 0.349 0.972
;
International Tables for Crystallography
(1992, Vol. C, Tables 4.2.6.8 and 6.1.1.4)
;
Br Br -0.290 2.459
;
International Tables for Crystallography
(1992, Vol. C, Tables 4.2.6.8 and 6.1.1.4)
;
O O 0.011 0.006
;
International Tables for Crystallography
(1992, Vol. C, Tables 4.2.6.8 and 6.1.1.4)
;

loop_
_geom_angle_atom_site_label_1
_geom_angle_atom_site_label_2
_geom_angle_atom_site_label_3
_geom_angle
_geom_angle_publ_flag
_geom_angle_site_symmetry_1
_geom_angle_site_symmetry_3
Br(1) Co(1) Br(2) 110.42(2) yes . .
Br(1) Co(1) N(1) 116.87(8) yes . .
Br(1) Co(1) N(2) 114.81(8) yes . .
Br(2) Co(1) N(1) 116.69(8) yes . .
Br(2) Co(1) N(2) 115.65(8) yes . .
N(1) Co(1) N(2) 79.52(11) yes . .
Co(1) N(1) C(1) 114.6(2) yes . .
Co(1) N(1) C(5) 123.7(2) yes . .
C(1) N(1) C(5) 121.6(2) yes . .
Co(1) N(2) C(2) 114.8(2) yes . .
Co(1) N(2) C(13) 125.6(2) yes . .
C(2) N(2) C(13) 119.6(2) yes . .
N(1) C(1) C(2) 116.1(3) yes . .
N(1) C(1) C(3) 125.2(3) yes . .
C(2) C(1) C(3) 118.7(2) yes . .
N(2) C(2) C(1) 114.9(2) yes . .
N(2) C(2) C(4) 125.8(3) yes . .
C(1) C(2) C(4) 119.3(3) yes . .
N(1) C(5) C(6) 117.7(3) yes . .
N(1) C(5) C(10) 119.5(3) yes . .
C(6) C(5) C(10) 122.7(3) yes . .
C(5) C(6) C(7) 117.8(3) yes . .
C(5) C(6) C(11) 121.3(3) yes . .
C(7) C(6) C(11) 120.9(3) yes . .
C(6) C(7) C(8) 120.4(3) yes . .
C(7) C(8) C(9) 120.4(3) yes . .
C(8) C(9) C(10) 120.9(3) yes . .
C(5) C(10) C(9) 117.8(3) yes . .
C(5) C(10) C(12) 121.0(3) yes . .
C(9) C(10) C(12) 121.3(3) yes . .
N(2) C(13) C(14) 118.0(3) yes . .
N(2) C(13) C(18) 119.1(3) yes . .
C(14) C(13) C(18) 122.9(3) yes . .
C(13) C(14) C(15) 117.5(3) yes . .
C(13) C(14) C(19) 121.0(3) yes . .
C(15) C(14) C(19) 121.4(3) yes . .
C(14) C(15) C(16) 120.5(4) yes . .
C(15) C(16) C(17) 120.5(3) yes . .
C(16) C(17) C(18) 121.7(3) yes . .
C(13) C(18) C(17) 116.9(3) yes . .
C(13) C(18) C(20) 121.0(3) yes . .
C(17) C(18) C(20) 122.1(3) yes . .
O(1) C(21) C(22) 116.1(11) yes . .
O(1) C(21) C(22) 137.1(12) yes . 3_565
O(1) C(21) C(23) 116.3(13) yes . .
C(22) C(21) C(22) 105.7(9) yes . 3_565
C(22) C(21) C(23) 126.9(13) yes . .
C(22) C(21) C(23) 27.6(10) yes 3_565 .
C(21) C(22) C(21) 74.3(8) yes . 3_565
C(21) C(22) C(23) 123(2) yes . 3_565
C(21) C(22) C(23) 60.5(16) yes 3_565 3_565
C(21) C(23) C(22) 91.9(19) yes . 3_565
C(1) C(3) H(1) 109.7 no . .
C(1) C(3) H(2) 109.3 no . .
C(1) C(3) H(3) 109.4 no . .
H(1) C(3) H(2) 109.5 no . .
H(1) C(3) H(3) 109.5 no . .
H(2) C(3) H(3) 109.5 no . .
C(2) C(4) H(4) 110.0 no . .
C(2) C(4) H(5) 109.1 no . .
C(2) C(4) H(6) 109.2 no . .
H(4) C(4) H(5) 109.5 no . .
H(4) C(4) H(6) 109.5 no . .
H(5) C(4) H(6) 109.5 no . .
C(6) C(7) H(7) 119.9 no . .
C(8) C(7) H(7) 119.7 no . .
C(7) C(8) H(8) 119.8 no . .
C(9) C(8) H(8) 119.9 no . .
C(8) C(9) H(9) 119.4 no . .
C(10) C(9) H(9) 119.7 no . .
C(6) C(11) H(10) 109.9 no . .
C(6) C(11) H(11) 109.3 no . .
C(6) C(11) H(12) 109.1 no . .
H(10) C(11) H(11) 109.5 no . .
H(10) C(11) H(12) 109.5 no . .
H(11) C(11) H(12) 109.5 no . .
C(10) C(12) H(13) 110.3 no . .
C(10) C(12) H(14) 109.1 no . .
C(10) C(12) H(15) 109.0 no . .
H(13) C(12) H(14) 109.5 no . .
H(13) C(12) H(15) 109.5 no . .
H(14) C(12) H(15) 109.5 no . .
C(14) C(15) H(16) 119.6 no . .
C(16) C(15) H(16) 119.9 no . .
C(15) C(16) H(17) 119.8 no . .
C(17) C(16) H(17) 119.8 no . .
C(16) C(17) H(18) 119.4 no . .
C(18) C(17) H(18) 118.8 no . .
C(14) C(19) H(19) 110.1 no . .
C(14) C(19) H(20) 109.1 no . .
C(14) C(19) H(21) 109.2 no . .
H(19) C(19) H(20) 109.5 no . .
H(19) C(19) H(21) 109.5 no . .
H(20) C(19) H(21) 109.5 no . .
C(18) C(20) H(22) 110.3 no . .
C(18) C(20) H(23) 109.1 no . .
C(18) C(20) H(24) 109.0 no . .
H(22) C(20) H(23) 109.5 no . .
H(22) C(20) H(24) 109.5 no . .
H(23) C(20) H(24) 109.5 no . .

loop_
_geom_bond_atom_site_label_1
_geom_bond_atom_site_label_2
_geom_bond_distance
_geom_bond_publ_flag
_geom_bond_site_symmetry_2
Br(1) Co(1) 2.3561(6) yes .
Br(2) Co(1) 2.3569(6) yes .
Co(1) N(1) 2.052(2) yes .
Co(1) N(2) 2.054(2) yes .
O(1) C(21) 1.197(17) yes .
N(1) C(1) 1.275(4) yes .
N(1) C(5) 1.441(4) yes .
N(2) C(2) 1.284(4) yes .
N(2) C(13) 1.442(4) yes .
C(1) C(2) 1.524(4) yes .
C(1) C(3) 1.497(5) yes .
C(2) C(4) 1.479(5) yes .
C(5) C(6) 1.400(5) yes .
C(5) C(10) 1.389(5) yes .
C(6) C(7) 1.397(5) yes .
C(6) C(11) 1.503(5) yes .
C(7) C(8) 1.385(6) yes .
C(8) C(9) 1.390(6) yes .
C(9) C(10) 1.388(5) yes .
C(10) C(12) 1.510(5) yes .
C(13) C(14) 1.389(5) yes .
C(13) C(18) 1.400(5) yes .
C(14) C(15) 1.401(5) yes .
C(14) C(19) 1.509(5) yes .
C(15) C(16) 1.380(6) yes .
C(16) C(17) 1.368(6) yes .
C(17) C(18) 1.389(5) yes .
C(18) C(20) 1.503(5) yes .
C(21) C(22) 1.465(17) yes .
C(21) C(22) 1.628(16) yes 3_565
C(21) C(23) 1.42(2) yes .
C(22) C(23) 0.75(2) yes 3_565
C(3) H(1) 0.950 no .
C(3) H(2) 0.950 no .
C(3) H(3) 0.950 no .
C(4) H(4) 0.950 no .
C(4) H(5) 0.950 no .
C(4) H(6) 0.950 no .
C(7) H(7) 0.950 no .
C(8) H(8) 0.950 no .
C(9) H(9) 0.950 no .
C(11) H(10) 0.950 no .
C(11) H(11) 0.950 no .
C(11) H(12) 0.950 no .
C(12) H(13) 0.950 no .
C(12) H(14) 0.950 no .
C(12) H(15) 0.950 no .
C(15) H(16) 0.950 no .
C(16) H(17) 0.950 no .
C(17) H(18) 0.950 no .
C(19) H(19) 0.950 no .
C(19) H(20) 0.950 no .
C(19) H(21) 0.950 no .
C(20) H(22) 0.950 no .
C(20) H(23) 0.950 no .
C(20) H(24) 0.950 no .

loop_
_geom_contact_atom_site_label_1
_geom_contact_atom_site_label_2
_geom_contact_distance
_geom_contact_site_symmetry_2
O(1) C(4) 3.530(12) 2_655
O(1) C(12) 3.536(13) 2_555
O(1) C(19) 3.502(13) 3_665
C(4) O(1) 3.530(12) 2_645
C(6) C(17) 3.490(5) 2_645
C(7) C(16) 3.489(5) 2_645
C(7) C(17) 3.483(5) 2_645
C(8) C(19) 3.582(6) 1_455
C(9) C(15) 3.434(5) 1_455
C(11) C(17) 3.546(5) 2_645
C(12) O(1) 3.536(13) 2_545
C(15) C(9) 3.434(5) 1_655
C(16) C(7) 3.489(5) 2_655
C(17) C(6) 3.490(5) 2_655
C(17) C(7) 3.483(5) 2_655
C(17) C(11) 3.546(5) 2_655
C(19) O(1) 3.502(13) 3_665
C(19) C(8) 3.582(6) 1_655
Br(1) H(1) 3.516 2_655
Br(1) H(3) 3.501 2_655
Br(1) H(3) 2.954 4_554
Br(1) H(4) 3.445 2_655
Br(1) H(4) 3.031 4_554
Br(1) H(6) 3.484 2_655
Br(1) H(15) 3.525 4_554
Br(2) H(1) 3.489 2_655
Br(2) H(6) 2.956 2_655
Br(2) H(8) 3.263 2_555
Br(2) H(11) 3.009 4_555
Br(2) H(23) 3.226 3_666
Co(1) H(1) 3.428 2_655
O(1) H(4) 3.529 2_655
O(1) H(5) 2.916 2_655
O(1) H(9) 3.423 2_555
O(1) H(14) 2.681 2_555
O(1) H(16) 2.942 3_665
O(1) H(19) 2.725 3_665
O(1) H(21) 3.598 3_665
C(6) H(17) 3.535 2_645
C(6) H(18) 3.138 2_645
C(7) H(13) 3.435 4_554
C(7) H(14) 3.465 4_554
C(7) H(17) 3.012 2_645
C(7) H(18) 2.984 2_645
C(7) H(18) 3.434 4_454
C(8) H(17) 2.953 2_645
C(8) H(18) 3.253 4_454
C(8) H(19) 2.965 1_455
C(8) H(20) 3.424 1_455
C(9) H(16) 3.146 1_455
C(9) H(17) 3.448 2_645
C(9) H(19) 3.209 1_455
C(9) H(20) 3.478 1_455
C(10) H(16) 3.433 1_455
C(11) H(13) 3.267 4_554
C(11) H(15) 3.510 4_554
C(11) H(18) 3.078 2_645
C(11) H(22) 3.257 4_554
C(11) H(24) 3.214 4_554
C(12) H(7) 3.347 4_555
C(12) H(11) 3.303 4_555
C(12) H(12) 3.577 4_555
C(13) H(1) 3.262 2_655
C(13) H(2) 3.496 2_655
C(14) H(1) 3.549 2_655
C(14) H(2) 3.343 2_655
C(14) H(9) 3.140 1_655
C(15) H(2) 3.087 2_655
C(15) H(9) 3.144 1_655
C(16) H(2) 3.027 2_655
C(16) H(7) 3.203 4_655
C(16) H(13) 3.499 1_655
C(16) H(14) 3.543 1_655
C(17) H(2) 3.216 2_655
C(17) H(7) 3.488 2_655
C(17) H(7) 3.259 4_655
C(17) H(8) 3.165 4_655
C(17) H(10) 3.180 2_655
C(17) H(11) 3.456 2_655
C(18) H(1) 3.356 2_655
C(18) H(2) 3.462 2_655
C(18) H(10) 3.410 2_655
C(19) H(8) 3.161 1_655
C(19) H(9) 3.226 1_655
C(19) H(22) 3.068 4_554
C(19) H(23) 3.457 4_554
C(20) H(10) 3.437 2_655
C(20) H(10) 3.236 4_555
C(20) H(11) 3.556 4_555
C(20) H(12) 3.436 4_555
C(20) H(20) 3.317 4_555
C(20) H(21) 3.486 4_555
C(20) H(24) 3.527 3_666
C(21) H(14) 3.000 2_555
C(21) H(15) 3.486 2_555
C(21) H(16) 3.214 3_665
C(22) H(9) 3.387 2_555
C(22) H(14) 3.509 2_555
C(22) H(16) 3.124 1_455
C(23) H(14) 3.495 2_555
C(23) H(15) 3.517 2_555
C(23) H(16) 2.832 3_665
H(1) Br(1) 3.516 2_645
H(1) Br(2) 3.489 2_645
H(1) Co(1) 3.428 2_645
H(1) C(13) 3.262 2_645
H(1) C(14) 3.549 2_645
H(1) C(18) 3.356 2_645
H(1) H(24) 3.506 2_645
H(2) C(13) 3.496 2_645
H(2) C(14) 3.343 2_645
H(2) C(15) 3.087 2_645
H(2) C(16) 3.027 2_645
H(2) C(17) 3.216 2_645
H(2) C(18) 3.462 2_645
H(2) H(16) 3.498 2_645
H(2) H(17) 3.421 2_645
H(3) Br(1) 3.501 2_645
H(3) Br(1) 2.954 4_555
H(4) Br(1) 3.445 2_645
H(4) Br(1) 3.031 4_555
H(4) O(1) 3.529 2_645
H(4) H(21) 2.984 4_555
H(5) O(1) 2.916 2_645
H(5) H(9) 3.177 1_655
H(5) H(19) 3.383 4_555
H(5) H(21) 3.377 4_555
H(6) Br(1) 3.484 2_645
H(6) Br(2) 2.956 2_645
H(6) H(9) 3.374 1_655
H(7) C(12) 3.347 4_554
H(7) C(16) 3.203 4_454
H(7) C(17) 3.488 2_645
H(7) C(17) 3.259 4_454
H(7) H(7) 3.532 3_555
H(7) H(13) 2.833 4_554
H(7) H(14) 3.061 4_554
H(7) H(17) 3.245 2_645
H(7) H(17) 2.784 4_454
H(7) H(18) 2.783 2_645
H(7) H(18) 2.902 4_454
H(8) Br(2) 3.263 2_545
H(8) C(17) 3.165 4_454
H(8) C(19) 3.161 1_455
H(8) H(17) 3.143 2_645
H(8) H(18) 2.528 4_454
H(8) H(19) 2.621 1_455
H(8) H(20) 2.858 1_455
H(8) H(23) 3.186 4_454
H(9) O(1) 3.423 2_545
H(9) C(14) 3.140 1_455
H(9) C(15) 3.144 1_455
H(9) C(19) 3.226 1_455
H(9) C(22) 3.387 2_545
H(9) H(5) 3.177 1_455
H(9) H(6) 3.374 1_455
H(9) H(16) 3.125 1_455
H(9) H(19) 3.078 1_455
H(9) H(20) 2.970 1_455
H(10) C(17) 3.180 2_645
H(10) C(18) 3.410 2_645
H(10) C(20) 3.437 2_645
H(10) C(20) 3.236 4_554
H(10) H(18) 2.911 2_645
H(10) H(22) 3.035 4_554
H(10) H(23) 3.163 2_645
H(10) H(23) 3.216 4_554
H(10) H(24) 3.224 2_645
H(10) H(24) 2.918 4_554
H(11) Br(2) 3.009 4_554
H(11) C(12) 3.303 4_554
H(11) C(17) 3.456 2_645
H(11) C(20) 3.556 4_554
H(11) H(13) 2.621 4_554
H(11) H(15) 3.228 4_554
H(11) H(18) 2.779 2_645
H(11) H(22) 3.351 4_554
H(11) H(23) 3.307 2_645
H(11) H(24) 2.957 4_554
H(12) C(12) 3.577 4_554
H(12) C(20) 3.436 4_554
H(12) H(13) 3.253 4_554
H(12) H(15) 3.089 4_554
H(12) H(22) 2.863 4_554
H(12) H(24) 3.236 4_554
H(13) C(7) 3.435 4_555
H(13) C(11) 3.267 4_555
H(13) C(16) 3.499 1_455
H(13) H(7) 2.833 4_555
H(13) H(11) 2.621 4_555
H(13) H(12) 3.253 4_555
H(13) H(16) 3.559 1_455
H(13) H(17) 3.130 1_455
H(14) O(1) 2.681 2_545
H(14) C(7) 3.465 4_555
H(14) C(16) 3.543 1_455
H(14) C(21) 3.000 2_545
H(14) C(22) 3.509 2_545
H(14) C(23) 3.495 2_545
H(14) H(7) 3.061 4_555
H(14) H(17) 3.564 1_455
H(15) Br(1) 3.525 4_555
H(15) C(11) 3.510 4_555
H(15) C(21) 3.486 2_545
H(15) C(23) 3.517 2_545
H(15) H(11) 3.228 4_555
H(15) H(12) 3.089 4_555
H(16) O(1) 2.942 3_665
H(16) C(9) 3.146 1_655
H(16) C(10) 3.433 1_655
H(16) C(21) 3.214 3_665
H(16) C(22) 3.124 1_655
H(16) C(23) 2.832 3_665
H(16) H(2) 3.498 2_655
H(16) H(9) 3.125 1_655
H(16) H(13) 3.559 1_655
H(17) C(6) 3.535 2_655
H(17) C(7) 3.012 2_655
H(17) C(8) 2.953 2_655
H(17) C(9) 3.448 2_655
H(17) H(2) 3.421 2_655
H(17) H(7) 3.245 2_655
H(17) H(7) 2.784 4_655
H(17) H(8) 3.143 2_655
H(17) H(13) 3.130 1_655
H(17) H(14) 3.564 1_655
H(18) C(6) 3.138 2_655
H(18) C(7) 2.984 2_655
H(18) C(7) 3.434 4_655
H(18) C(8) 3.253 4_655
H(18) C(11) 3.078 2_655
H(18) H(7) 2.783 2_655
H(18) H(7) 2.902 4_655
H(18) H(8) 2.528 4_655
H(18) H(10) 2.911 2_655
H(18) H(11) 2.779 2_655
H(19) O(1) 2.725 3_665
H(19) C(8) 2.965 1_655
H(19) C(9) 3.209 1_655
H(19) H(5) 3.383 4_554
H(19) H(8) 2.621 1_655
H(19) H(9) 3.078 1_655
H(19) H(22) 3.127 4_554
H(19) H(23) 3.436 4_554
H(20) C(8) 3.424 1_655
H(20) C(9) 3.478 1_655
H(20) C(20) 3.317 4_554
H(20) H(8) 2.858 1_655
H(20) H(9) 2.970 1_655
H(20) H(22) 2.870 4_554
H(20) H(23) 2.907 4_554
H(21) O(1) 3.598 3_665
H(21) C(20) 3.486 4_554
H(21) H(4) 2.984 4_554
H(21) H(5) 3.377 4_554
H(21) H(22) 2.703 4_554
H(21) H(23) 3.499 4_554
H(22) C(11) 3.257 4_555
H(22) C(19) 3.068 4_555
H(22) H(10) 3.035 4_555
H(22) H(11) 3.351 4_555
H(22) H(12) 2.863 4_555
H(22) H(19) 3.127 4_555
H(22) H(20) 2.870 4_555
H(22) H(21) 2.703 4_555
H(23) Br(2) 3.226 3_666
H(23) C(19) 3.457 4_555
H(23) H(8) 3.186 4_655
H(23) H(10) 3.163 2_655
H(23) H(10) 3.216 4_555
H(23) H(11) 3.307 2_655
H(23) H(19) 3.436 4_555
H(23) H(20) 2.907 4_555
H(23) H(21) 3.499 4_555
H(23) H(23) 3.585 3_666
H(23) H(24) 3.001 3_666
H(24) C(11) 3.214 4_555
H(24) C(20) 3.527 3_666
H(24) H(1) 3.506 2_655
H(24) H(10) 3.224 2_655
H(24) H(10) 2.918 4_555
H(24) H(11) 2.957 4_555
H(24) H(12) 3.236 4_555
H(24) H(23) 3.001 3_666
H(24) H(24) 3.158 3_666

loop_
_geom_torsion_atom_site_label_1
_geom_torsion_atom_site_label_2
_geom_torsion_atom_site_label_3
_geom_torsion_atom_site_label_4
_geom_torsion
_geom_torsion_site_symmetry_1
_geom_torsion_site_symmetry_3
_geom_torsion_site_symmetry_4
Br(1) Co(1) N(1) C(1) 113.7(2) . . .
Br(1) Co(1) N(1) C(5) -61.9(2) . . .
Br(1) Co(1) N(2) C(2) -118.0(2) . . .
Br(1) Co(1) N(2) C(13) 60.4(2) . . .
Br(2) Co(1) N(1) C(1) -112.5(2) . . .
Br(2) Co(1) N(1) C(5) 71.9(2) . . .
Br(2) Co(1) N(2) C(2) 111.6(2) . . .
Br(2) Co(1) N(2) C(13) -70.0(2) . . .
N(1) Co(1) N(2) C(2) -3.1(2) . . .
N(1) Co(1) N(2) C(13) 175.3(2) . . .
N(2) Co(1) N(1) C(1) 1.1(2) . . .
N(2) Co(1) N(1) C(5) -174.6(2) . . .
Co(1) N(1) C(1) C(2) 0.9(3) . . .
Co(1) N(1) C(1) C(3) -176.4(2) . . .
Co(1) N(1) C(5) C(6) 84.5(3) . . .
Co(1) N(1) C(5) C(10) -93.6(3) . . .
C(1) N(1) C(5) C(6) -90.8(4) . . .
C(1) N(1) C(5) C(10) 91.1(4) . . .
C(5) N(1) C(1) C(2) 176.6(2) . . .
C(5) N(1) C(1) C(3) -0.7(5) . . .
Co(1) N(2) C(2) C(1) 4.4(3) . . .
Co(1) N(2) C(2) C(4) -177.1(2) . . .
Co(1) N(2) C(13) C(14) -88.3(3) . . .
Co(1) N(2) C(13) C(18) 90.0(3) . . .
C(2) N(2) C(13) C(14) 90.0(4) . . .
C(2) N(2) C(13) C(18) -91.7(4) . . .
C(13) N(2) C(2) C(1) -174.1(2) . . .
C(13) N(2) C(2) C(4) 4.4(5) . . .
N(1) C(1) C(2) N(2) -3.6(4) . . .
N(1) C(1) C(2) C(4) 177.8(3) . . .
C(3) C(1) C(2) N(2) 173.9(3) . . .
C(3) C(1) C(2) C(4) -4.7(4) . . .
N(1) C(5) C(6) C(7) -175.8(3) . . .
N(1) C(5) C(6) C(11) 5.6(4) . . .
N(1) C(5) C(10) C(9) 177.8(3) . . .
N(1) C(5) C(10) C(12) -2.4(5) . . .
C(6) C(5) C(10) C(9) -0.3(5) . . .
C(6) C(5) C(10) C(12) 179.5(3) . . .
C(10) C(5) C(6) C(7) 2.3(5) . . .
C(10) C(5) C(6) C(11) -176.3(3) . . .
C(5) C(6) C(7) C(8) -2.6(5) . . .
C(11) C(6) C(7) C(8) 176.0(3) . . .
C(6) C(7) C(8) C(9) 1.1(5) . . .
C(7) C(8) C(9) C(10) 1.0(6) . . .
C(8) C(9) C(10) C(5) -1.4(5) . . .
C(8) C(9) C(10) C(12) 178.8(3) . . .
N(2) C(13) C(14) C(15) 178.5(3) . . .
N(2) C(13) C(14) C(19) -2.9(5) . . .
N(2) C(13) C(18) C(17) -178.8(3) . . .
N(2) C(13) C(18) C(20) 1.5(5) . . .
C(14) C(13) C(18) C(17) -0.6(5) . . .
C(14) C(13) C(18) C(20) 179.8(3) . . .
C(18) C(13) C(14) C(15) 0.2(5) . . .
C(18) C(13) C(14) C(19) 178.9(3) . . .
C(13) C(14) C(15) C(16) 0.1(4) . . .
C(19) C(14) C(15) C(16) -178.5(3) . . .
C(14) C(15) C(16) C(17) -0.1(4) . . .
C(15) C(16) C(17) C(18) -0.3(6) . . .
C(16) C(17) C(18) C(13) 0.6(5) . . .
C(16) C(17) C(18) C(20) -179.8(3) . . .
O(1) C(21) C(22) C(21) -170.1(13) . . 3_565
O(1) C(21) C(22) C(23) -132(2) . . 3_565
O(1) C(21) C(22) C(21) 166.9(17) . 3_565 3_565
O(1) C(21) C(22) C(23) -49(2) . 3_565 .
O(1) C(21) C(23) C(22) 144.8(19) . . 3_565
C(22) C(21) C(22) C(23) 144(2) . 3_565 .
C(22) C(21) C(22) C(23) 38(2) 3_565 . 3_565
C(22) C(21) C(23) C(22) -45(2) . . 3_565
C(23) C(21) C(22) C(21) 20.0(15) . . 3_565
C(23) C(21) C(22) C(23) 58(2) . . 3_565
C(23) C(21) C(22) C(21) -144(2) . 3_565 3_565
C(21) C(22) C(23) C(21) -43(2) . 3_565 3_565
